data_1576665
loop_
_publ_author_name
'Cai, Youlie'
'Li, Jing-Hong'
'Xiao, Xiaoyan'
'Wei, Runzhi'
'Lin, Rui-Biao'
'Chen, Banglin'
'Gao, Junkuo'

_publ_section_title
;
 Spatial pinning of globally inert pores in a superhydrophobic
 hydrogen-bonded organic framework for inverse ethane/ethylene separation.
;
_journal_issue 8
_journal_name_full 'Chemical science'
_journal_page_first 4256
_journal_page_last 4267
_journal_paper_doi 10.1039/d5sc08507a
_journal_volume 17
_journal_year 2026
_chemical_formula_moiety '1(C48 H34 O8), 2[CH3OH]'
_chemical_formula_sum 'C50 H42 O10'
_chemical_formula_weight 802.83
_space_group_crystal_system orthorhombic
_space_group_IT_number 61
_space_group_name_Hall '-P 2ac 2ab'
_space_group_name_H-M_alt 'P b c a'
_atom_sites_solution_hydrogens mixed
_atom_sites_solution_primary dual
_audit_creation_date 2025-12-10
_audit_creation_method
;
Olex2 1.5
(compiled 2025.07.13 svn.rb7424aed for OlexSys, GUI svn.r7314)
;
_audit_update_record
;
2025-12-12 deposited with the CCDC.	2025-12-29 downloaded from the CCDC.
;
_cell_angle_alpha 90
_cell_angle_beta 90
_cell_angle_gamma 90
_cell_formula_units_Z 4
_cell_length_a 13.5872(7)
_cell_length_b 14.1035(5)
_cell_length_c 25.9503(10)
_cell_measurement_reflns_used 4506
_cell_measurement_temperature 293(2)
_cell_measurement_theta_max 57.000
_cell_measurement_theta_min 1.953
_cell_volume 4972.8(4)
_computing_cell_refinement 'SAINT V8.40B (Bruker-AXS, 2016)'
_computing_data_collection 'APEX4 Ver. 2016.5-0 (Bruker-AXS, 2016)'
_computing_data_reduction 'SAINT V8.40B (Bruker-AXS, 2016)'
_computing_molecular_graphics 'Olex2 1.5 (Dolomanov et al., 2009)'
_computing_publication_material 'Olex2 1.5 (Dolomanov et al., 2009)'
_computing_structure_refinement 'SHELXL 2025/1 (Sheldrick, 2015)'
_computing_structure_solution 'SHELXT 2018/2 (Sheldrick, 2018)'
_diffrn_ambient_temperature 293.02
_diffrn_detector 'charge-coupled device (CCD) area detector'
_diffrn_detector_area_resol_mean 7.9
_diffrn_detector_type 'Bruker D8 VENTURE'
_diffrn_measured_fraction_theta_full 0.985
_diffrn_measured_fraction_theta_max 0.982
_diffrn_measurement_device 'three-circle diffractometer'
_diffrn_measurement_device_type 'Bruker D8 VENTURE'
_diffrn_measurement_method '0.60\ % \ w and 0.6\ % \ f scans'
_diffrn_radiation_collimation '0.5 mm double- pinhole'
_diffrn_radiation_detector 'Bruker D8 VENTURE'
_diffrn_radiation_monochromator 'equatorially mounted graphite'
_diffrn_radiation_probe x-ray
_diffrn_radiation_type CuK\a
_diffrn_radiation_wavelength 1.54178
_diffrn_radiation_xray_symbol K-L~3~
_diffrn_reflns_av_R_equivalents 0.0594
_diffrn_reflns_av_unetI/netI 0.0333
_diffrn_reflns_Laue_measured_fraction_full 0.985
_diffrn_reflns_Laue_measured_fraction_max 0.982
_diffrn_reflns_limit_h_max 15
_diffrn_reflns_limit_h_min -16
_diffrn_reflns_limit_k_max 16
_diffrn_reflns_limit_k_min -16
_diffrn_reflns_limit_l_max 30
_diffrn_reflns_limit_l_min -30
_diffrn_reflns_number 36319
_diffrn_reflns_point_group_measured_fraction_full 0.985
_diffrn_reflns_point_group_measured_fraction_max 0.982
_diffrn_reflns_theta_full 67.679
_diffrn_reflns_theta_max 68.353
_diffrn_reflns_theta_min 4.712
_diffrn_source 'microfocus sealed X-ray tube'
_diffrn_source_type 'Incoatec I\ms'
_exptl_absorpt_coefficient_mu 0.608
_exptl_absorpt_correction_T_max 0.86
_exptl_absorpt_correction_T_min 0.84
_exptl_absorpt_correction_type multi-scan
_exptl_absorpt_process_details
;
SADABS-2016/2 (Krause et al., 2015) was used for absorption correction.
;
_exptl_crystal_colour 'clear light yellow'
_exptl_crystal_colour_lustre clear
_exptl_crystal_colour_modifier light
_exptl_crystal_colour_primary yellow
_exptl_crystal_density_diffrn 1.072
_exptl_crystal_density_method 'not measured'
_exptl_crystal_description block
_exptl_crystal_F_000 1688
_exptl_crystal_size_max 0.18
_exptl_crystal_size_mid 0.15
_exptl_crystal_size_min 0.12
_refine_diff_density_max 0.204
_refine_diff_density_min -0.258
_refine_diff_density_rms 0.043
_refine_ls_extinction_method none
_refine_ls_goodness_of_fit_ref 1.036
_refine_ls_hydrogen_treatment constr
_refine_ls_matrix_type full
_refine_ls_number_parameters 439
_refine_ls_number_reflns 4488
_refine_ls_number_restraints 1072
_refine_ls_restrained_S_all 1.075
_refine_ls_R_factor_all 0.1424
_refine_ls_R_factor_gt 0.1025
_refine_ls_shift/su_max 0.001
_refine_ls_shift/su_mean 0.000
_refine_ls_structure_factor_coef Fsqd
_refine_ls_weighting_details 'w=1/[\s^2^(Fo^2^)+(0.2400P)^2^] where P=(Fo^2^+2Fc^2^)/3'
_refine_ls_weighting_scheme calc
_refine_ls_wR_factor_gt 0.3132
_refine_ls_wR_factor_ref 0.3795
_reflns_Friedel_coverage 0.000
_reflns_number_gt 1897
_reflns_number_total 4488
_reflns_threshold_expression 'I > 2\s(I)'
_cod_data_source_file d5sc08507a2.cif
_cod_data_source_block HOF-ZSTU-5a
_cod_depositor_comments 'Adding full bibliography for 1576665--1576670.cif.'
_cod_database_code 1576665
_shelx_shelxl_version_number 2025/1
_shelx_space_group_comment
;
The symmetry employed for this shelxl refinement is uniquely defined
by the following loop, which should always be used as a source of
symmetry information in preference to the above space-group names.
They are only intended as comments.
;
_shelx_estimated_absorpt_t_max 0.54
_shelx_estimated_absorpt_t_min 0.21
_olex2_refinement_description
;
1. Fixed Uiso
 At 1.2 times of:
  All C(H) groups
 At 1.5 times of:
  All C(H,H,H) groups, All O(H) groups
2. Restrained distances
 C8A-C5A = C2A-C1A = C16A-C10A = C22A-C19A
 1.5 with sigma of 0.01
 O2A-C1A = O3A-C22A
 1.33 with sigma of 0.01
 O2B-C1B = O3B-C22B
 1.33 with sigma of 0.01
 C12A-C12A_$1 = C15A-C14A = C14A-C13A
 1.39 with sigma of 0.001
 O4A-C22A = O1A-C1A
 1.25 with sigma of 0.01
 C12B-C12B_$1 = C15B-C14B = C14B-C13B
 1.39 with sigma of 0.001
 C2B-C1B = C8B-C5B = C16B-C10B = C22B-C19B
 1.5 with sigma of 0.01
 O1B-C1B = O4B-C22B
 1.25 with sigma of 0.01
 C24B-C4A = C23A-C21A
 1.54 with sigma of 0.01
 C23B-C17B = C24A-C6B
 1.54 with sigma of 0.01
3. Restrained planarity
 C14A, C15A, C10A, C9A, C8A, C13A, C12A, C11A
 with sigma of 0.001
 C10B, C8B, C13B, C12B, C11B, C14B, C15B, C9B
 with sigma of 0.001
 C19A, C20A, C21A, C16A, C17A, C18A, C23A
 with sigma of 0.001
 C5A, C6A, C7A, C2A, C3A, C4A, C24B
 with sigma of 0.001
 C19B, C20B, C21B, C16B, C17B, C18B, C23B
 with sigma of 0.001
 C5B, C6B, C7B, C2B, C3B, C4B, C24A
 with sigma of 0.001
4. Uiso/Uaniso restraints and constraints
All non-hydrogen atoms have similar U: within 2A with sigma of 0.05 and sigma
for terminal atoms of 0.05 within 2A
Uanis(C17B) \\sim Ueq, Uanis(C8B) \\sim Ueq, Uanis(C12B) \\sim Ueq, Uanis(C14B)
\\sim Ueq, Uanis(C15B) \\sim Ueq, Uanis(C5B) \\sim Ueq, Uanis(C3B) \\sim Ueq,
Uanis(C16A) \\sim Ueq, Uanis(C10A) \\sim Ueq, Uanis(C9A) \\sim Ueq, Uanis(C8A)
\\sim Ueq, Uanis(C13A) \\sim Ueq, Uanis(C12A) \\sim Ueq, Uanis(C11A) \\sim Ueq,
Uanis(C14A) \\sim Ueq, Uanis(C15A) \\sim Ueq: with sigma of 0.01 and sigma for
terminal atoms of 0.03
Uanis(C16B) \\sim Ueq, Uanis(C22B) \\sim Ueq, Uanis(C12A) \\sim Ueq,
Uanis(C12B) \\sim Ueq, Uanis(C19B) \\sim Ueq, Uanis(C19A) \\sim Ueq: with sigma
of 0.01 and sigma for terminal atoms of 0.03
Uanis(C9B) \\sim Ueq: with sigma of 0.01 and sigma for terminal atoms of 0.03
Uanis(C12A) \\sim Ueq: with sigma of 0.008 and sigma for terminal atoms of 0.008
5. Others
 Sof(O1B)=Sof(O3B)=Sof(H3B)=Sof(O2B)=Sof(H2B)=Sof(O4B)=Sof(C19B)=Sof(C20B)=
 Sof(H20B)=Sof(C21B)=Sof(H21B)=Sof(C16B)=Sof(C17B)=Sof(C18B)=Sof(H18B)=
 Sof(C22B)=Sof(C10B)=Sof(C9B)=Sof(H9B)=Sof(C8B)=Sof(C13B)=Sof(C12B)=Sof(C11B)=
 Sof(C14B)=Sof(H14B)=Sof(C15B)=Sof(H15B)=Sof(C5B)=Sof(C6B)=Sof(C7B)=Sof(H7B)=
 Sof(C2B)=Sof(C3B)=Sof(H3BA)=Sof(C4B)=Sof(H4B)=Sof(C1B)=Sof(C24A)=Sof(H24A)=
 Sof(H24B)=Sof(H24C)=Sof(C23B)=Sof(H23A)=Sof(H23B)=Sof(H23C)=1-FVAR(1)
 Sof(O1A)=Sof(O3A)=Sof(H3A)=Sof(O2A)=Sof(H2A)=Sof(O4A)=Sof(C19A)=Sof(C20A)=
 Sof(H20A)=Sof(C21A)=Sof(C16A)=Sof(C17A)=Sof(H17A)=Sof(C18A)=Sof(H18A)=
 Sof(C22A)=Sof(C10A)=Sof(C9A)=Sof(H9A)=Sof(C8A)=Sof(C13A)=Sof(C12A)=Sof(C11A)=
 Sof(C14A)=Sof(H14A)=Sof(C15A)=Sof(H15A)=Sof(C5A)=Sof(C6A)=Sof(H6A)=Sof(C7A)=
 Sof(H7A)=Sof(C2A)=Sof(C3A)=Sof(H3AA)=Sof(C4A)=Sof(C1A)=Sof(C23A)=Sof(H23D)=
 Sof(H23E)=Sof(H23F)=Sof(C24B)=Sof(H24D)=Sof(H24E)=Sof(H24F)=FVAR(1)
6.a Riding coordinates:
 O2B(H2B), O3A(H3A), O2A(H2A)
6.b Aromatic/amide H refined with riding coordinates:
 C20B(H20B), C21B(H21B), C18B(H18B), C9B(H9B), C14B(H14B), C15B(H15B),
 C7B(H7B), C3B(H3BA), C4B(H4B), C20A(H20A), C17A(H17A), C18A(H18A), C9A(H9A),
 C14A(H14A), C15A(H15A), C6A(H6A), C7A(H7A), C3A(H3AA)
6.c Fitted hexagon refined as free rotating group:
 C19B(C20B,C21B,C16B,C17B,C18B), C10B(C9B,C8B,C13B,C12B,C11B), C5B(C6B,C7B,C2B,
 C3B,C4B), C19A(C20A,C21A,C16A,C17A,C18A), C10A(C9A,C8A,C13A,C12A,C11A),
 C5A(C6A,C7A,C2A,C3A,C4A)
6.d Idealised Me refined as rotating group:
 C23A(H23D,H23E,H23F), C24B(H24D,H24E,H24F), C24A(H24A,H24B,H24C), C23B(H23A,
 H23B,H23C)
6.e Idealised tetrahedral OH refined as rotating group:
 O3B(H3B)
;
_smtbx_masks_void_probe_radius 1.2
_smtbx_masks_void_truncation_radius 1.2
_olex2_submission_special_instructions 'No special instructions were received'

loop_
_space_group_symop_operation_xyz
'x, y, z'
'-x+1/2, -y, z+1/2'
'-x, y+1/2, -z+1/2'
'x+1/2, -y+1/2, -z'
'-x, -y, -z'
'x-1/2, y, -z-1/2'
'x, -y-1/2, z-1/2'
'-x-1/2, y-1/2, z'

loop_
_atom_site_label
_atom_site_type_symbol
_atom_site_fract_x
_atom_site_fract_y
_atom_site_fract_z
_atom_site_U_iso_or_equiv
_atom_site_adp_type
_atom_site_occupancy
_atom_site_site_symmetry_order
_atom_site_calc_flag
_atom_site_refinement_flags_posn
_atom_site_refinement_flags_adp
_atom_site_refinement_flags_occupancy
_atom_site_disorder_assembly
_atom_site_disorder_group
O1B O 0.1729(18) 0.837(3) 0.2508(18) 0.171(7) Uani 0.404(5) 1 d D U P A 2
O3B O 0.7590(15) 0.0146(8) 0.3088(8) 0.143(4) Uani 0.404(5) 1 d D U P A 2
H3B H 0.763933 -0.040081 0.319238 0.214 Uiso 0.404(5) 1 calc R U P A 2
O2B O 0.330(3) 0.878(2) 0.2412(15) 0.160(6) Uani 0.404(5) 1 d D U P A 2
H2B H 0.305539 0.908233 0.217727 0.240 Uiso 0.404(5) 1 d R U P A 2
O4B O 0.607(3) -0.015(2) 0.2864(10) 0.172(7) Uani 0.404(5) 1 d D U P A 2
C19B C 0.6156(11) 0.1205(7) 0.3364(5) 0.146(5) Uani 0.404(5) 1 d DG U P A 2
C20B C 0.6796(9) 0.1963(10) 0.3437(4) 0.142(4) Uani 0.404(5) 1 d G U P A 2
H20B H 0.744574 0.191845 0.332765 0.171 Uiso 0.404(5) 1 calc R U P A 2
C21B C 0.6464(11) 0.2786(8) 0.3675(5) 0.164(5) Uani 0.404(5) 1 d G U P A 2
H21B H 0.689179 0.329302 0.372394 0.197 Uiso 0.404(5) 1 calc R U P A 2
C16B C 0.5493(12) 0.2853(7) 0.3839(4) 0.150(5) Uani 0.404(5) 1 d DG U P A 2
C17B C 0.4853(9) 0.2095(9) 0.3766(4) 0.180(6) Uani 0.404(5) 1 d DG U P A 2
C18B C 0.5185(10) 0.1272(8) 0.3528(4) 0.184(6) Uani 0.404(5) 1 d G U P A 2
H18B H 0.475702 0.076491 0.347915 0.221 Uiso 0.404(5) 1 calc R U P A 2
C22B C 0.6654(17) 0.040(2) 0.3090(15) 0.168(8) Uani 0.404(5) 1 d D U P A 2
C10B C 0.5144(4) 0.3809(4) 0.4064(2) 0.194(7) Uani 0.404(5) 1 d DG U P A 2
C9B C 0.4656(5) 0.4400(5) 0.37203(11) 0.128(3) Uani 0.404(5) 1 d G U P A 2
H9B H 0.459439 0.422531 0.337623 0.154 Uiso 0.404(5) 1 calc R U P A 2
C8B C 0.4259(4) 0.5253(4) 0.38906(12) 0.105(3) Uani 0.404(5) 1 d DG U P A 2
C13B C 0.4351(3) 0.5514(4) 0.44048(14) 0.124(3) Uani 0.404(5) 1 d DG U P A 2
C12B C 0.4840(5) 0.4923(5) 0.47486(9) 0.146(5) Uani 0.404(5) 1 d DG U P A 2
C11B C 0.5236(5) 0.4070(4) 0.4578(2) 0.203(8) Uani 0.404(5) 1 d G U P A 2
C14B C 0.3953(4) 0.6368(4) 0.4573(4) 0.107(3) Uani 0.404(5) 1 d D U P A 2
H14B H 0.362575 0.676650 0.434462 0.128 Uiso 0.404(5) 1 calc R U P A 2
C15B C 0.4054(6) 0.6615(7) 0.5089(3) 0.121(3) Uani 0.404(5) 1 d D U P A 2
H15B H 0.373635 0.713681 0.523166 0.146 Uiso 0.404(5) 1 calc R U P A 2
C5B C 0.3870(8) 0.5960(7) 0.3489(4) 0.127(5) Uani 0.404(5) 1 d DG U P A 2
C6B C 0.4451(7) 0.6727(8) 0.3345(4) 0.138(4) Uani 0.404(5) 1 d DG U P A 2
C7B C 0.4049(9) 0.7458(8) 0.3054(6) 0.150(5) Uani 0.404(5) 1 d G U P A 2
H7B H 0.443781 0.797112 0.295783 0.181 Uiso 0.404(5) 1 calc R U P A 2
C2B C 0.3067(9) 0.7422(10) 0.2906(6) 0.121(4) Uani 0.404(5) 1 d DG U P A 2
C3B C 0.2486(7) 0.6654(10) 0.3049(5) 0.146(5) Uani 0.404(5) 1 d G U P A 2
H3BA H 0.182846 0.663011 0.295021 0.176 Uiso 0.404(5) 1 calc R U P A 2
C4B C 0.2887(8) 0.5924(8) 0.3341(4) 0.137(4) Uani 0.404(5) 1 d G U P A 2
H4B H 0.249860 0.541048 0.343682 0.164 Uiso 0.404(5) 1 calc R U P A 2
C1B C 0.2613(16) 0.822(2) 0.2612(15) 0.150(8) Uani 0.404(5) 1 d D U P A 2
O1A O 0.2060(12) 0.8266(16) 0.2485(11) 0.171(5) Uani 0.596(5) 1 d D U P A 1
O3A O 0.7680(14) 0.0470(6) 0.3045(8) 0.188(5) Uani 0.596(5) 1 d D U P A 1
H3A H 0.790760 -0.000788 0.291085 0.283 Uiso 0.596(5) 1 d R U P A 1
O2A O 0.3548(18) 0.9033(14) 0.2439(11) 0.169(5) Uani 0.596(5) 1 d D U P A 1
H2A H 0.323619 0.943084 0.227684 0.253 Uiso 0.596(5) 1 d R U P A 1
O4A O 0.6152(18) -0.0319(11) 0.3013(7) 0.182(6) Uani 0.596(5) 1 d D U P A 1
C19A C 0.6422(7) 0.1271(5) 0.3355(3) 0.134(3) Uani 0.596(5) 1 d DG U P A 1
C20A C 0.7068(5) 0.1914(7) 0.3579(3) 0.159(4) Uani 0.596(5) 1 d G U P A 1
H20A H 0.773873 0.178206 0.358941 0.191 Uiso 0.596(5) 1 calc R U P A 1
C21A C 0.6712(7) 0.2754(5) 0.3788(2) 0.170(4) Uani 0.596(5) 1 d DG U P A 1
C16A C 0.5711(8) 0.2951(4) 0.3773(3) 0.140(3) Uani 0.596(5) 1 d DG U P A 1
C17A C 0.5065(6) 0.2308(6) 0.3548(3) 0.166(3) Uani 0.596(5) 1 d G U P A 1
H17A H 0.439419 0.244012 0.353824 0.200 Uiso 0.596(5) 1 calc R U P A 1
C18A C 0.5420(7) 0.1468(5) 0.3339(3) 0.164(4) Uani 0.596(5) 1 d G U P A 1
H18A H 0.498816 0.103806 0.318907 0.197 Uiso 0.596(5) 1 calc R U P A 1
C22A C 0.6725(14) 0.0358(10) 0.3103(8) 0.159(6) Uani 0.596(5) 1 d D U P A 1
C10A C 0.5316(3) 0.3870(3) 0.40132(12) 0.139(3) Uani 0.596(5) 1 d DG U P A 1
C9A C 0.5009(3) 0.4585(4) 0.36814(4) 0.142(3) Uani 0.596(5) 1 d G U P A 1
H9A H 0.499438 0.447756 0.332786 0.170 Uiso 0.596(5) 1 calc R U P A 1
C8A C 0.4725(3) 0.5460(3) 0.38779(11) 0.125(2) Uani 0.596(5) 1 d DG U P A 1
C13A C 0.4748(2) 0.5620(2) 0.44063(13) 0.135(2) Uani 0.596(5) 1 d DG U P A 1
C12A C 0.5054(3) 0.4905(3) 0.47382(4) 0.138(3) Uani 0.596(5) 1 d DG U P A 1
C11A C 0.5339(3) 0.4030(3) 0.45417(10) 0.134(3) Uani 0.596(5) 1 d G U P A 1
C14A C 0.44585(19) 0.6502(3) 0.4591(3) 0.128(2) Uani 0.596(5) 1 d D U P A 1
H14A H 0.425515 0.697304 0.436333 0.154 Uiso 0.596(5) 1 calc R U P A 1
C15A C 0.4476(2) 0.6675(5) 0.5118(3) 0.140(3) Uani 0.596(5) 1 d D U P A 1
H15A H 0.435905 0.728513 0.523874 0.168 Uiso 0.596(5) 1 calc R U P A 1
C5A C 0.4241(6) 0.6148(5) 0.3493(3) 0.126(3) Uani 0.596(5) 1 d DG U P A 1
C6A C 0.4818(6) 0.6898(6) 0.3321(4) 0.177(5) Uani 0.596(5) 1 d G U P A 1
H6A H 0.547313 0.694284 0.342289 0.212 Uiso 0.596(5) 1 calc R U P A 1
C7A C 0.4417(7) 0.7582(6) 0.2998(4) 0.168(4) Uani 0.596(5) 1 d G U P A 1
H7A H 0.480255 0.808353 0.288284 0.201 Uiso 0.596(5) 1 calc R U P A 1
C2A C 0.3438(7) 0.7515(8) 0.2846(4) 0.139(4) Uani 0.596(5) 1 d DG U P A 1
C3A C 0.2861(6) 0.6765(8) 0.3018(3) 0.145(3) Uani 0.596(5) 1 d G U P A 1
H3AA H 0.220631 0.672042 0.291616 0.174 Uiso 0.596(5) 1 calc R U P A 1
C4A C 0.3263(6) 0.6082(5) 0.3341(3) 0.149(4) Uani 0.596(5) 1 d DG U P A 1
C1A C 0.2966(11) 0.8311(12) 0.2562(8) 0.142(5) Uani 0.596(5) 1 d D U P A 1
C23A C 0.7439(7) 0.3416(6) 0.4024(3) 0.190(4) Uani 0.596(5) 1 d D U P A 1
H23D H 0.735839 0.341763 0.439128 0.285 Uiso 0.596(5) 1 calc R U P A 1
H23E H 0.733373 0.404378 0.389231 0.285 Uiso 0.596(5) 1 calc R U P A 1
H23F H 0.809393 0.321212 0.393945 0.285 Uiso 0.596(5) 1 calc R U P A 1
C24B C 0.2597(8) 0.5256(7) 0.3525(4) 0.218(5) Uani 0.596(5) 1 d D U P A 1
H24D H 0.290715 0.466218 0.344546 0.327 Uiso 0.596(5) 1 calc R U P A 1
H24E H 0.197293 0.529155 0.335228 0.327 Uiso 0.596(5) 1 calc R U P A 1
H24F H 0.249807 0.530306 0.389015 0.327 Uiso 0.596(5) 1 calc R U P A 1
C24A C 0.5559(9) 0.6844(12) 0.3489(5) 0.221(7) Uani 0.404(5) 1 d D U P A 2
H24A H 0.563396 0.737220 0.371884 0.332 Uiso 0.404(5) 1 calc R U P A 2
H24B H 0.593517 0.695455 0.318168 0.332 Uiso 0.404(5) 1 calc R U P A 2
H24C H 0.578877 0.627710 0.365444 0.332 Uiso 0.404(5) 1 calc R U P A 2
C23B C 0.3796(10) 0.2144(14) 0.3939(5) 0.264(9) Uani 0.404(5) 1 d D U P A 2
H23A H 0.374445 0.255929 0.423074 0.396 Uiso 0.404(5) 1 calc R U P A 2
H23B H 0.357486 0.152144 0.403349 0.396 Uiso 0.404(5) 1 calc R U P A 2
H23C H 0.339605 0.238225 0.366293 0.396 Uiso 0.404(5) 1 calc R U P A 2

loop_
_atom_site_aniso_label
_atom_site_aniso_U_11
_atom_site_aniso_U_22
_atom_site_aniso_U_33
_atom_site_aniso_U_23
_atom_site_aniso_U_13
_atom_site_aniso_U_12
O1B 0.169(12) 0.159(13) 0.184(11) 0.037(9) -0.012(11) 0.067(9)
O3B 0.221(9) 0.057(6) 0.150(6) -0.015(7) 0.038(5) 0.030(6)
O2B 0.210(15) 0.126(15) 0.145(9) 0.039(11) -0.032(9) -0.005(10)
O4B 0.225(13) 0.134(10) 0.157(12) 0.004(8) 0.034(10) 0.038(9)
C19B 0.176(8) 0.129(8) 0.132(8) -0.009(7) 0.003(7) 0.022(7)
C20B 0.177(9) 0.140(9) 0.109(7) -0.028(7) 0.009(7) 0.029(8)
C21B 0.225(13) 0.116(10) 0.151(10) -0.025(8) 0.015(10) 0.012(10)
C16B 0.189(8) 0.133(8) 0.127(7) -0.009(6) 0.008(6) 0.032(6)
C17B 0.202(9) 0.172(9) 0.166(9) -0.014(7) 0.001(7) 0.027(7)
C18B 0.224(13) 0.125(9) 0.203(14) -0.017(9) 0.042(11) 0.042(9)
C22B 0.194(11) 0.152(11) 0.158(11) -0.008(8) 0.010(8) 0.018(8)
C10B 0.285(14) 0.112(10) 0.185(14) 0.024(9) 0.012(12) 0.072(10)
C9B 0.160(7) 0.120(6) 0.105(5) 0.007(5) 0.009(4) 0.024(5)
C8B 0.121(6) 0.105(5) 0.088(4) 0.016(3) -0.001(3) 0.018(4)
C13B 0.171(7) 0.110(6) 0.090(5) 0.003(4) -0.018(4) 0.055(5)
C12B 0.198(8) 0.124(8) 0.117(8) 0.015(6) 0.003(6) 0.062(6)
C11B 0.319(18) 0.179(15) 0.112(10) 0.038(11) -0.021(11) 0.064(14)
C14B 0.110(6) 0.107(5) 0.103(5) 0.001(4) 0.008(4) 0.042(4)
C15B 0.144(6) 0.108(5) 0.112(5) 0.017(4) -0.008(5) 0.057(5)
C5B 0.143(8) 0.119(7) 0.120(7) -0.009(5) 0.010(6) 0.011(6)
C6B 0.129(8) 0.153(10) 0.131(8) 0.044(7) -0.013(6) 0.003(7)
C7B 0.165(13) 0.149(9) 0.137(10) 0.042(8) 0.029(8) -0.011(9)
C2B 0.135(9) 0.142(10) 0.087(5) 0.023(6) 0.029(6) 0.038(7)
C3B 0.153(7) 0.139(8) 0.147(8) 0.001(6) 0.009(6) 0.025(6)
C4B 0.179(10) 0.107(8) 0.125(8) 0.034(6) -0.022(6) 0.019(7)
C1B 0.185(19) 0.130(11) 0.135(13) 0.025(8) 0.020(14) 0.025(13)
O1A 0.200(13) 0.144(5) 0.168(7) 0.039(5) -0.003(11) 0.082(10)
O3A 0.317(11) 0.075(6) 0.173(6) -0.020(6) 0.029(6) 0.037(7)
O2A 0.232(14) 0.121(9) 0.153(7) 0.044(7) -0.025(8) 0.023(7)
O4A 0.250(9) 0.118(7) 0.179(12) -0.038(8) 0.008(8) 0.032(6)
C19A 0.195(7) 0.103(5) 0.105(5) -0.008(4) 0.020(4) 0.037(4)
C20A 0.210(9) 0.135(6) 0.132(7) 0.006(5) 0.008(6) 0.058(6)
C21A 0.252(11) 0.139(8) 0.119(6) -0.017(5) 0.028(6) 0.053(7)
C16A 0.198(7) 0.115(5) 0.106(4) 0.003(4) 0.026(5) 0.055(5)
C17A 0.209(8) 0.133(6) 0.157(7) -0.010(6) 0.041(6) 0.042(6)
C18A 0.206(9) 0.131(6) 0.155(7) -0.027(5) 0.047(7) 0.024(6)
C22A 0.242(13) 0.122(8) 0.112(6) -0.008(5) 0.032(7) 0.061(9)
C10A 0.214(6) 0.125(6) 0.078(3) -0.010(3) 0.012(4) 0.060(5)
C9A 0.194(6) 0.128(5) 0.104(4) 0.025(4) 0.024(4) 0.051(4)
C8A 0.156(5) 0.126(4) 0.093(3) 0.016(3) 0.027(3) 0.024(4)
C13A 0.182(5) 0.113(4) 0.110(4) 0.010(4) 0.022(3) 0.042(4)
C12A 0.196(5) 0.110(5) 0.108(5) 0.003(4) 0.015(4) 0.068(4)
C11A 0.207(6) 0.101(5) 0.094(5) -0.013(4) 0.011(5) 0.069(5)
C14A 0.149(6) 0.117(4) 0.118(4) 0.013(3) -0.009(4) 0.042(4)
C15A 0.179(6) 0.123(5) 0.117(4) 0.001(4) -0.008(4) 0.069(4)
C5A 0.173(8) 0.100(5) 0.104(4) 0.026(3) 0.008(4) 0.018(5)
C6A 0.160(9) 0.181(9) 0.190(9) 0.065(7) 0.013(7) 0.033(7)
C7A 0.183(9) 0.175(8) 0.146(6) 0.085(6) 0.016(6) 0.031(6)
C2A 0.169(10) 0.137(6) 0.112(7) 0.028(5) 0.027(6) 0.032(7)
C3A 0.196(8) 0.121(6) 0.119(5) 0.024(5) -0.004(5) 0.033(6)
C4A 0.199(10) 0.109(6) 0.139(7) 0.000(5) 0.017(7) 0.018(6)
C1A 0.183(13) 0.131(9) 0.113(6) 0.037(5) 0.019(9) 0.043(10)
C23A 0.240(9) 0.138(6) 0.193(9) -0.023(6) 0.034(7) 0.009(6)
C24B 0.278(12) 0.153(8) 0.223(11) 0.031(7) -0.044(9) 0.036(8)
C24A 0.189(13) 0.239(15) 0.236(16) 0.089(13) -0.010(12) 0.039(12)
C23B 0.30(2) 0.30(2) 0.199(15) -0.076(16) 0.030(14) 0.087(18)

loop_
_atom_type_symbol
_atom_type_description
_atom_type_scat_dispersion_real
_atom_type_scat_dispersion_imag
_atom_type_scat_source
C C 0.0181 0.0091 'International Tables Vol C Tables 4.2.6.8 and 6.1.1.4'
H H 0.0000 0.0000 'International Tables Vol C Tables 4.2.6.8 and 6.1.1.4'
O O 0.0492 0.0322 'International Tables Vol C Tables 4.2.6.8 and 6.1.1.4'

loop_
_geom_angle_atom_site_label_1
_geom_angle_atom_site_label_2
_geom_angle_atom_site_label_3
_geom_angle
_geom_angle_site_symmetry_1
_geom_angle_site_symmetry_3
_geom_angle_publ_flag
C22B O3B H3B 109.5 . . ?
C1B O2B H2B 107.9 . . ?
C20B C19B C18B 120.0 . . ?
C20B C19B C22B 111.4(15) . . ?
C18B C19B C22B 128.6(15) . . ?
C19B C20B H20B 120.0 . . ?
C19B C20B C21B 120.0 . . ?
C21B C20B H20B 120.0 . . ?
C20B C21B H21B 120.0 . . ?
C16B C21B C20B 120.0 . . ?
C16B C21B H21B 120.0 . . ?
C21B C16B C10B 117.7(10) . . ?
C17B C16B C21B 120.0 . . ?
C17B C16B C10B 122.1(10) . . ?
C16B C17B C18B 120.0 . . ?
C16B C17B C23B 121.3(11) . . ?
C18B C17B C23B 118.7(11) . . ?
C19B C18B H18B 120.0 . . ?
C17B C18B C19B 120.0 . . ?
C17B C18B H18B 120.0 . . ?
O3B C22B C19B 129.8(19) . . ?
O4B C22B O3B 116(2) . . ?
O4B C22B C19B 114(2) . . ?
C9B C10B C16B 115.3(6) . . ?
C9B C10B C11B 120.0 . . ?
C11B C10B C16B 124.6(6) . . ?
C10B C9B H9B 120.0 . . ?
C8B C9B C10B 120.0 . . ?
C8B C9B H9B 120.0 . . ?
C9B C8B C13B 120.0 . . ?
C9B C8B C5B 118.6(6) . . ?
C13B C8B C5B 120.7(6) . . ?
C8B C13B C14B 119.7(5) . . ?
C12B C13B C8B 120.0 . . ?
C12B C13B C14B 120.2(5) . . ?
C11B C12B C13B 120.0 . . ?
C12B C11B C10B 120.0 . . ?
C13B C14B H14B 120.6 . . ?
C15B C14B C13B 118.8(7) . . ?
C15B C14B H14B 120.6 . . ?
C11B C15B H15B 122.5 5_666 . ?
C14B C15B H15B 122.5 . . ?
C6B C5B C8B 119.4(7) . . ?
C6B C5B C4B 120.0 . . ?
C4B C5B C8B 119.6(7) . . ?
C5B C6B C24A 124.5(9) . . ?
C7B C6B C5B 120.0 . . ?
C7B C6B C24A 115.5(9) . . ?
C6B C7B H7B 120.0 . . ?
C2B C7B C6B 120.0 . . ?
C2B C7B H7B 120.0 . . ?
C7B C2B C3B 120.0 . . ?
C7B C2B C1B 120.6(13) . . ?
C3B C2B C1B 119.3(13) . . ?
C2B C3B H3BA 120.0 . . ?
C4B C3B C2B 120.0 . . ?
C4B C3B H3BA 120.0 . . ?
C5B C4B H4B 120.0 . . ?
C3B C4B C5B 120.0 . . ?
C3B C4B H4B 120.0 . . ?
O1B C1B O2B 120(3) . . ?
O1B C1B C2B 129(3) . . ?
O2B C1B C2B 111(2) . . ?
C22A O3A H3A 108.8 . . ?
C1A O2A H2A 109.9 . . ?
C20A C19A C18A 120.0 . . ?
C20A C19A C22A 124.7(10) . . ?
C18A C19A C22A 115.3(10) . . ?
C19A C20A H20A 120.0 . . ?
C21A C20A C19A 120.0 . . ?
C21A C20A H20A 120.0 . . ?
C20A C21A C23A 117.6(7) . . ?
C16A C21A C20A 120.0 . . ?
C16A C21A C23A 122.4(7) . . ?
C21A C16A C17A 120.0 . . ?
C21A C16A C10A 120.0(7) . . ?
C17A C16A C10A 120.0(7) . . ?
C16A C17A H17A 120.0 . . ?
C16A C17A C18A 120.0 . . ?
C18A C17A H17A 120.0 . . ?
C19A C18A H18A 120.0 . . ?
C17A C18A C19A 120.0 . . ?
C17A C18A H18A 120.0 . . ?
O3A C22A C19A 102.5(12) . . ?
O4A C22A O3A 133.0(13) . . ?
O4A C22A C19A 124.4(13) . . ?
C9A C10A C16A 117.7(4) . . ?
C9A C10A C11A 120.0 . . ?
C11A C10A C16A 122.0(4) . . ?
C10A C9A H9A 120.0 . . ?
C10A C9A C8A 120.0 . . ?
C8A C9A H9A 120.0 . . ?
C9A C8A C5A 116.1(4) . . ?
C13A C8A C9A 120.0 . . ?
C13A C8A C5A 123.1(4) . . ?
C8A C13A C12A 120.0 . . ?
C8A C13A C14A 118.6(4) . . ?
C12A C13A C14A 121.4(4) . . ?
C13A C12A C12A 115.6(6) . 5_666 ?
C11A C12A C13A 120.0 . . ?
C11A C12A C12A 124.0(6) . 5_666 ?
C12A C11A C10A 120.0 . . ?
C15A C11A C10A 121.9(4) 5_666 . ?
C15A C11A C12A 117.6(4) 5_666 . ?
C13A C14A H14A 120.3 . . ?
C15A C14A C13A 119.4(5) . . ?
C15A C14A H14A 120.3 . . ?
C11A C15A C14A 121.2(6) 5_666 . ?
C11A C15A H15A 119.4 5_666 . ?
C14A C15A H15A 119.4 . . ?
C6A C5A C8A 116.6(5) . . ?
C6A C5A C4A 120.0 . . ?
C4A C5A C8A 123.3(5) . . ?
C5A C6A H6A 120.0 . . ?
C7A C6A C5A 120.0 . . ?
C7A C6A H6A 120.0 . . ?
C6A C7A H7A 120.0 . . ?
C6A C7A C2A 120.0 . . ?
C2A C7A H7A 120.0 . . ?
C7A C2A C3A 120.0 . . ?
C7A C2A C1A 120.1(9) . . ?
C3A C2A C1A 119.3(9) . . ?
C2A C3A H3AA 120.0 . . ?
C4A C3A C2A 120.0 . . ?
C4A C3A H3AA 120.0 . . ?
C5A C4A C24B 121.5(6) . . ?
C3A C4A C5A 120.0 . . ?
C3A C4A C24B 118.5(6) . . ?
O1A C1A O2A 126.0(16) . . ?
O1A C1A C2A 117.8(14) . . ?
O2A C1A C2A 116.1(15) . . ?
C21A C23A H23D 109.5 . . ?
C21A C23A H23E 109.5 . . ?
C21A C23A H23F 109.5 . . ?
H23D C23A H23E 109.5 . . ?
H23D C23A H23F 109.5 . . ?
H23E C23A H23F 109.5 . . ?
C4A C24B H24D 109.5 . . ?
C4A C24B H24E 109.5 . . ?
C4A C24B H24F 109.5 . . ?
H24D C24B H24E 109.5 . . ?
H24D C24B H24F 109.5 . . ?
H24E C24B H24F 109.5 . . ?
C6B C24A H24A 109.5 . . ?
C6B C24A H24B 109.5 . . ?
C6B C24A H24C 109.5 . . ?
H24A C24A H24B 109.5 . . ?
H24A C24A H24C 109.5 . . ?
H24B C24A H24C 109.5 . . ?
C17B C23B H23A 109.5 . . ?
C17B C23B H23B 109.5 . . ?
C17B C23B H23C 109.5 . . ?
H23A C23B H23B 109.5 . . ?
H23A C23B H23C 109.5 . . ?
H23B C23B H23C 109.5 . . ?

loop_
_geom_bond_atom_site_label_1
_geom_bond_atom_site_label_2
_geom_bond_distance
_geom_bond_site_symmetry_2
_geom_bond_publ_flag
O1B C1B 1.249(10) . ?
O3B H3B 0.8200 . ?
O3B C22B 1.320(9) . ?
O2B H2B 0.8200 . ?
O2B C1B 1.328(10) . ?
O4B C22B 1.252(10) . ?
C19B C20B 1.3900 . ?
C19B C18B 1.3900 . ?
C19B C22B 1.502(10) . ?
C20B H20B 0.9300 . ?
C20B C21B 1.3900 . ?
C21B H21B 0.9300 . ?
C21B C16B 1.3900 . ?
C16B C17B 1.3900 . ?
C16B C10B 1.544(8) . ?
C17B C18B 1.3900 . ?
C17B C23B 1.506(10) . ?
C18B H18B 0.9300 . ?
C10B C9B 1.3900 . ?
C10B C11B 1.3900 . ?
C9B H9B 0.9300 . ?
C9B C8B 1.3900 . ?
C8B C13B 1.3900 . ?
C8B C5B 1.537(7) . ?
C13B C12B 1.3900 . ?
C13B C14B 1.3902(10) . ?
C12B C12B 1.3922(11) 5_666 ?
C12B C11B 1.3900 . ?
C11B C15B 1.616(11) 5_666 ?
C14B H14B 0.9300 . ?
C14B C15B 1.3897(11) . ?
C15B H15B 0.9300 . ?
C5B C6B 1.3900 . ?
C5B C4B 1.3900 . ?
C6B C7B 1.3900 . ?
C6B C24A 1.560(9) . ?
C7B H7B 0.9300 . ?
C7B C2B 1.3900 . ?
C2B C3B 1.3900 . ?
C2B C1B 1.495(10) . ?
C3B H3BA 0.9300 . ?
C3B C4B 1.3900 . ?
C4B H4B 0.9300 . ?
O1A C1A 1.248(9) . ?
O3A H3A 0.8200 . ?
O3A C22A 1.316(9) . ?
O2A H2A 0.8200 . ?
O2A C1A 1.328(9) . ?
O4A C22A 1.255(9) . ?
C19A C20A 1.3900 . ?
C19A C18A 1.3900 . ?
C19A C22A 1.501(8) . ?
C20A H20A 0.9300 . ?
C20A C21A 1.3900 . ?
C21A C16A 1.3900 . ?
C21A C23A 1.490(8) . ?
C16A C17A 1.3900 . ?
C16A C10A 1.534(5) . ?
C17A H17A 0.9300 . ?
C17A C18A 1.3900 . ?
C18A H18A 0.9300 . ?
C10A C9A 1.3900 . ?
C10A C11A 1.3900 . ?
C9A H9A 0.9300 . ?
C9A C8A 1.3900 . ?
C8A C13A 1.3900 . ?
C8A C5A 1.540(5) . ?
C13A C12A 1.3900 . ?
C13A C14A 1.3905(10) . ?
C12A C12A 1.3930(10) 5_666 ?
C12A C11A 1.3900 . ?
C11A C15A 1.353(8) 5_666 ?
C14A H14A 0.9300 . ?
C14A C15A 1.3896(11) . ?
C15A H15A 0.9300 . ?
C5A C6A 1.3900 . ?
C5A C4A 1.3900 . ?
C6A H6A 0.9300 . ?
C6A C7A 1.3900 . ?
C7A H7A 0.9300 . ?
C7A C2A 1.3900 . ?
C2A C3A 1.3900 . ?
C2A C1A 1.488(8) . ?
C3A H3AA 0.9300 . ?
C3A C4A 1.3900 . ?
C4A C24B 1.549(8) . ?
C23A H23D 0.9600 . ?
C23A H23E 0.9600 . ?
C23A H23F 0.9600 . ?
C24B H24D 0.9600 . ?
C24B H24E 0.9600 . ?
C24B H24F 0.9600 . ?
C24A H24A 0.9600 . ?
C24A H24B 0.9600 . ?
C24A H24C 0.9600 . ?
C23B H23A 0.9600 . ?
C23B H23B 0.9600 . ?
C23B H23C 0.9600 . ?

loop_
_smtbx_masks_void_nr
_smtbx_masks_void_average_x
_smtbx_masks_void_average_y
_smtbx_masks_void_average_z
_smtbx_masks_void_volume
_smtbx_masks_void_count_electrons
_smtbx_masks_void_content
1 -0.566 -0.127 0.000 615.0 52.9 '4 CH3OH'
2 -0.216 -0.140 0.500 615.0 52.9 '4 CH3OH'
